data_4313138
loop_
_publ_author_name
'S. Cordier'
'O. Hernandez'
'J.-Y. Th\'epot'
'A. I. Shames'
'C. Perrin'

_publ_contact_author_address
;
LCSIM UMR 6511 CNRS - Universit\'e de Rennes 1, Institut de Chimie
de Rennes, B\^at. 10A, Campus de Beaulieu, Avenue du G\'en\'eral Leclerc,
35042 Rennes, France
;
_publ_contact_author_email stephane.cordier@univ-rennes1.fr
_publ_contact_author_fax '33 2 23 23 65 36'
_publ_contact_author_name 'Stephane Cordier'
_publ_contact_author_phone '33 2 99 63 57 04'
_publ_section_title
;
 Synthesis, Crystal Structure, and Characterization of the First Nb3
 Triangular Cluster Compound Bonded to Fluorine Ligands: Association of
 Nb3IiFi3Fa8La Units and NbIVL6 Octahedra with L = O and F
;
_journal_name_full 'Inorganic Chemistry'
_journal_page_first 1101
_journal_page_last 1106
_journal_paper_doi 10.1021/ic025667w
_journal_volume 42
_journal_year 2003
_chemical_formula_moiety 'F8.32 I1.00 Nb3.25 O0.18'
_chemical_formula_sum 'F8.32 I Nb3.25 O0.18'
_chemical_formula_weight 589.797
_chemical_name_systematic ?
_space_group_IT_number 87
_symmetry_cell_setting tetragonal
_symmetry_space_group_name_Hall '-I 4'
_symmetry_space_group_name_H-M 'I 4/m'
_cell_angle_alpha 90
_cell_angle_beta 90
_cell_angle_gamma 90
_cell_formula_units_Z 8
_cell_length_a 13.8638(3)
_cell_length_b 13.8638(3)
_cell_length_c 8.9183(2)
_cell_measurement_reflns_used 10130
_cell_measurement_temperature 293(1)
_cell_measurement_theta_max 34.97
_cell_measurement_theta_min 1.00
_cell_volume 1714.14(7)
_computing_cell_refinement 'HKL Scalepack (Otwinowski & Minor, 1997)'
_computing_data_collection 'Collect (Nonius, 1999)'
_computing_data_reduction
;
HKL Denzo and Scalepack (Otwinowski & Minor, 1997)
;
_computing_molecular_graphics
;
 CAMERON (Watkin, Prout & Pearce,  1999)
;
_computing_publication_material
;
CRYSTALS Issue 11 (Watkin et al., 1999)
;
_computing_structure_refinement
;
CRYSTALS Issue 11 (Watkin et al., 1999)
;
_computing_structure_solution 'SIR97 (Cascarano et al., 1996)'
_diffrn_ambient_temperature 293(1)
_diffrn_measurement_device_type KappaCCD
_diffrn_measurement_method CCD
_diffrn_radiation_monochromator 'horizonally mounted graphite crystal'
_diffrn_radiation_source 'X-ray tube'
_diffrn_radiation_type 'Mo K\a'
_diffrn_radiation_wavelength 0.71073
_diffrn_reflns_av_R_equivalents 0.0311
_diffrn_reflns_limit_h_max 22
_diffrn_reflns_limit_h_min 0
_diffrn_reflns_limit_k_max 22
_diffrn_reflns_limit_k_min 0
_diffrn_reflns_limit_l_max 14
_diffrn_reflns_limit_l_min -13
_diffrn_reflns_number 19223
_diffrn_reflns_theta_max 34.97
_diffrn_reflns_theta_min 1.00
_diffrn_standards_number 0
_exptl_absorpt_coefficient_mu 7.95
_exptl_absorpt_correction_T_max 0.650
_exptl_absorpt_correction_T_min 0.612
_exptl_absorpt_correction_type multi-scan
_exptl_absorpt_process_details
;
from symmetry-related measurements (Blessing, 1995)
;
_exptl_crystal_colour black
_exptl_crystal_density_diffrn 4.572
_exptl_crystal_density_meas ?
_exptl_crystal_description prism
_exptl_crystal_F_000 2100.56
_exptl_crystal_size_max 0.21
_exptl_crystal_size_mid 0.04
_exptl_crystal_size_min 0.03
_refine_diff_density_max 1.14
_refine_diff_density_min -1.08
_refine_ls_extinction_coef 14(1)
_refine_ls_extinction_method
;
Larson 1970 Crystallographic Computing eq 22
;
_refine_ls_goodness_of_fit_ref 1.0935
_refine_ls_matrix_type full
_refine_ls_number_parameters 67
_refine_ls_number_reflns 1048
_refine_ls_R_factor_gt 0.0227
_refine_ls_shift/su_max 0.007424
_refine_ls_structure_factor_coef F
_refine_ls_weighting_details
;
Chebychev polynomial with 5 parameters, Carruthers & Watkin , 1979,
0.567    0.369    0.609    0.110    0.255
;
_refine_ls_weighting_scheme calc
_refine_ls_wR_factor_ref 0.0244
_reflns_number_gt 1048
_reflns_number_total 1991
_reflns_threshold_expression I>3\s(I)
_cod_data_source_file ic025667w-2_si.cif
_cod_data_source_block nbifo293
_cod_depositor_comments
;
The following automatic conversions were performed:

'_symmetry_cell_setting' value 'Tetragonal' changed to 'tetragonal'
according to the built-in table from CIF Core dictionary named
'cif_core.dic' version 2.4.1 from 2010-06-29.

Automatic conversion script
Id: cif_fix_values 1646 2011-03-28 12:23:43Z adriana 

The following automatic conversions were performed:

'_exptl_crystal_density_meas' value 'not measured' was changed to '?'
- the value is perceived as not measured.

Automatic conversion script
Id: cif_fix_values 3008 2015-01-20 13:52:24Z robertas 
;
_cod_original_formula_sum 'F8.32 I1.00 Nb3.25 O0.18'
_cod_database_code 4313138

loop_
_symmetry_equiv_pos_as_xyz
x,y,z
-x,-y,-z
x+1/2,y+1/2,z+1/2
-x+1/2,-y+1/2,-z+1/2
-y,x,z
y,-x,-z
-y+1/2,x+1/2,z+1/2
y+1/2,-x+1/2,-z+1/2
-x,-y,z
x,y,-z
-x+1/2,-y+1/2,z+1/2
x+1/2,y+1/2,-z+1/2
y,-x,z
-y,x,-z
y+1/2,-x+1/2,z+1/2
-y+1/2,x+1/2,-z+1/2

loop_
_atom_site_label
_atom_site_fract_x
_atom_site_fract_y
_atom_site_fract_z
_atom_site_U_iso_or_equiv
_atom_site_occupancy
_atom_site_adp_type
I1 0.70089(3) 0.37985(3) 0.0000 0.0132 1.0000 Uani
Nb1 0.69304(4) 0.29384(4) 0.5000 0.0091 1.0000 Uani
Nb2 0.87558(3) 0.36317(3) 0.84607(5) 0.0089 1.0000 Uani
Nb3 0.5000 0.5000 0.5000 0.0121 1.0000 Uani
F1 0.9846(3) 0.3812(3) 1.0000 0.0146 1.0000 Uani
F2 0.78971(19) 0.3415(2) 0.6597(3) 0.0168 1.0000 Uani
F3 0.58921(19) 0.28003(19) 0.3393(3) 0.0154 1.0000 Uani
F4 0.8667(2) 0.50852(19) 0.8087(3) 0.0171 1.0000 Uani
F5 0.5662(3) 0.6315(3) 0.5000 0.0162(12) 0.94(8) Uiso
O5 0.5662(3) 0.6315(3) 0.5000 0.0162(12) 0.06(8) Uiso
F6 0.5000 0.5000 0.2927(8) 0.027(2) 0.76(12) Uiso
O6 0.5000 0.5000 0.2927(8) 0.027(2) 0.24(12) Uiso

loop_
_atom_site_aniso_label
_atom_site_aniso_U_11
_atom_site_aniso_U_22
_atom_site_aniso_U_33
_atom_site_aniso_U_23
_atom_site_aniso_U_13
_atom_site_aniso_U_12
I1 0.01009(18) 0.01489(19) 0.01467(19) 0.0000 0.0000 0.00235(14)
Nb1 0.0088(2) 0.0088(2) 0.0098(2) 0.0000 0.0000 0.00028(19)
Nb2 0.00853(15) 0.00922(16) 0.00899(15) 0.00037(14) 0.00056(14) -0.00034(12)
Nb3 0.0097(3) 0.0097(3) 0.0169(6) 0.0000 0.0000 0.0000
F1 0.0100(16) 0.022(2) 0.0112(17) 0.0000 0.0000 0.0008(15)
F2 0.0159(12) 0.0220(13) 0.0126(13) -0.0010(12) -0.0031(11) -0.004(1)
F3 0.0173(12) 0.0125(11) 0.0163(13) 0.0014(11) -0.0058(11) 0.002(1)
F4 0.0238(14) 0.0095(11) 0.0181(13) 0.002(1) -0.0015(11) 0.002(1)

loop_
_atom_type_symbol
_atom_type_scat_dispersion_real
_atom_type_scat_dispersion_imag
_atom_type_scat_Cromer_Mann_a1
_atom_type_scat_Cromer_Mann_b1
_atom_type_scat_Cromer_Mann_a2
_atom_type_scat_Cromer_Mann_b2
_atom_type_scat_Cromer_Mann_a3
_atom_type_scat_Cromer_Mann_b3
_atom_type_scat_Cromer_Mann_a4
_atom_type_scat_Cromer_Mann_b4
_atom_type_scat_Cromer_Mann_c
_atom_type_scat_source
'Nb  ' -2.1970 0.6210 17.6142 1.1887 12.0144 11.7660 4.0418 0.2048 3.5335 69.7957 3.7559 International_Tables_Vol_IV_Table_2.2B
'I   ' -0.7260 1.8120 20.1472 4.3470 18.9949 0.3814 7.5138 27.7660 2.2735 66.8776 4.0712 International_Tables_Vol_IV_Table_2.2B
'F   ' 0.0140 0.0100 3.5392 10.2825 2.6412 4.2944 1.5170 0.2615 1.0243 26.1476 0.2776 International_Tables_Vol_IV_Table_2.2B
'O   ' 0.0080 0.0060 3.0485 13.2771 2.2868 5.7011 1.5463 0.3239 0.8670 32.9089 0.2508 International_Tables_Vol_IV_Table_2.2B

loop_
_geom_angle_atom_site_label_1
_geom_angle_site_symmetry_1
_geom_angle_atom_site_label_2
_geom_angle_site_symmetry_2
_geom_angle_atom_site_label_3
_geom_angle_site_symmetry_3
_geom_angle
_geom_angle_publ_flag
Nb1 4_655 I1 . Nb2 1_554 58.502(14) yes
Nb1 4_655 I1 . Nb2 10_556 58.502(14) yes
Nb2 1_554 I1 . Nb2 10_556 58.872(19) yes
I1 4_655 Nb1 . Nb2 4_656 60.238(15) yes
I1 4_655 Nb1 . Nb2 11_654 60.238(15) yes
Nb2 4_656 Nb1 . Nb2 11_654 60.05(2) yes
I1 4_655 Nb1 . F2 . 86.26(8) yes
Nb2 4_656 Nb1 . F2 . 97.68(8) yes
Nb2 11_654 Nb1 . F2 . 145.51(8) yes
I1 4_655 Nb1 . F2 10_556 86.26(8) yes
Nb2 4_656 Nb1 . F2 10_556 145.51(8) yes
Nb2 11_654 Nb1 . F2 10_556 97.68(8) yes
F2 . Nb1 . F2 10_556 87.27(16) yes
I1 4_655 Nb1 . F3 . 106.71(8) yes
Nb2 4_656 Nb1 . F3 . 91.86(8) yes
Nb2 11_654 Nb1 . F3 . 47.89(7) yes
F2 . Nb1 . F3 . 166.60(11) yes
F2 10_556 Nb1 . F3 . 90.19(11) yes
I1 4_655 Nb1 . F3 10_556 106.71(8) yes
Nb2 4_656 Nb1 . F3 10_556 47.89(7) yes
Nb2 11_654 Nb1 . F3 10_556 91.86(8) yes
F2 . Nb1 . F3 10_556 90.19(11) yes
F2 10_556 Nb1 . F3 10_556 166.60(11) yes
I1 4_655 Nb1 . F5 6_566 172.33(11) yes
Nb2 4_656 Nb1 . F5 6_566 125.92(9) yes
Nb2 11_654 Nb1 . F5 6_566 125.92(9) yes
F2 . Nb1 . F5 6_566 88.20(11) yes
F2 10_556 Nb1 . F5 6_566 88.20(11) yes
I1 4_655 Nb1 . O5 6_566 172.33(11) yes
Nb2 4_656 Nb1 . O5 6_566 125.92(9) yes
Nb2 11_654 Nb1 . O5 6_566 125.92(9) yes
F2 . Nb1 . O5 6_566 88.20(11) yes
F2 10_556 Nb1 . O5 6_566 88.20(11) yes
F3 . Nb1 . F3 10_556 89.25(16) yes
F3 . Nb1 . F5 6_566 78.57(11) yes
F3 10_556 Nb1 . F5 6_566 78.57(11) yes
F3 . Nb1 . O5 6_566 78.57(11) yes
F3 10_556 Nb1 . O5 6_566 78.57(11) yes
I1 1_556 Nb2 . Nb1 4_656 61.260(16) yes
I1 1_556 Nb2 . Nb2 10_557 60.564(9) yes
Nb1 4_656 Nb2 . Nb2 10_557 59.98(1) yes
I1 1_556 Nb2 . F1 . 107.39(7) yes
Nb1 4_656 Nb2 . F1 . 91.0(1) yes
Nb2 10_557 Nb2 . F1 . 48.13(7) yes
I1 1_556 Nb2 . F2 . 84.71(8) yes
Nb1 4_656 Nb2 . F2 . 95.00(8) yes
Nb2 10_557 Nb2 . F2 . 143.54(8) yes
F1 . Nb2 . F2 . 167.90(11) yes
I1 1_556 Nb2 . F3 11_655 107.57(8) yes
Nb1 4_656 Nb2 . F3 11_655 47.74(7) yes
Nb2 10_557 Nb2 . F3 11_655 91.70(8) yes
F1 . Nb2 . F3 11_655 87.85(14) yes
F2 . Nb2 . F3 11_655 88.42(11) yes
I1 1_556 Nb2 . F4 . 86.91(8) yes
Nb1 4_656 Nb2 . F4 . 147.33(8) yes
Nb2 10_557 Nb2 . F4 . 99.36(8) yes
F1 . Nb2 . F4 . 91.90(13) yes
F2 . Nb2 . F4 . 88.72(12) yes
I1 1_556 Nb2 . F4 16_646 167.34(8) yes
Nb1 4_656 Nb2 . F4 16_646 127.37(8) yes
Nb2 10_557 Nb2 . F4 16_646 130.66(8) yes
F1 . Nb2 . F4 16_646 82.8(1) yes
F2 . Nb2 . F4 16_646 85.19(11) yes
F3 11_655 Nb2 . F4 . 164.91(11) yes
F3 11_655 Nb2 . F4 16_646 79.74(11) yes
F4 . Nb2 . F4 16_646 85.26(14) yes
F5 . Nb3 . F5 2_666 179.994 yes
F5 . Nb3 . F5 5_655 90.000 yes
F5 2_666 Nb3 . F5 5_655 90.000 yes
F5 . Nb3 . F5 6_566 90.000 yes
F5 2_666 Nb3 . F5 6_566 90.000 yes
F5 5_655 Nb3 . F5 6_566 179.994 yes
F5 2_666 Nb3 . O5 . 179.994 yes
F5 5_655 Nb3 . O5 . 90.000 yes
F5 6_566 Nb3 . O5 . 90.000 yes
F5 . Nb3 . O5 2_666 179.994 yes
F5 5_655 Nb3 . O5 2_666 90.000 yes
F5 6_566 Nb3 . O5 2_666 90.000 yes
O5 . Nb3 . O5 2_666 179.994 yes
F5 . Nb3 . O5 5_655 90.000 yes
F5 2_666 Nb3 . O5 5_655 90.000 yes
F5 6_566 Nb3 . O5 5_655 179.994 yes
O5 . Nb3 . O5 5_655 90.000 yes
F5 . Nb3 . O5 6_566 90.000 yes
F5 2_666 Nb3 . O5 6_566 90.000 yes
F5 5_655 Nb3 . O5 6_566 179.994 yes
O5 . Nb3 . O5 6_566 90.000 yes
F5 . Nb3 . F6 . 90.000 yes
F5 2_666 Nb3 . F6 . 90.000 yes
F5 5_655 Nb3 . F6 . 90.000 yes
F5 6_566 Nb3 . F6 . 90.000 yes
O5 . Nb3 . F6 . 90.000 yes
F5 . Nb3 . F6 2_666 90.000 yes
F5 2_666 Nb3 . F6 2_666 90.000 yes
F5 5_655 Nb3 . F6 2_666 90.000 yes
F5 6_566 Nb3 . F6 2_666 90.000 yes
O5 . Nb3 . F6 2_666 90.000 yes
F5 . Nb3 . O6 . 90.000 yes
F5 2_666 Nb3 . O6 . 90.000 yes
F5 5_655 Nb3 . O6 . 90.000 yes
F5 6_566 Nb3 . O6 . 90.000 yes
O5 . Nb3 . O6 . 90.000 yes
F5 . Nb3 . O6 2_666 90.000 yes
F5 2_666 Nb3 . O6 2_666 90.000 yes
F5 5_655 Nb3 . O6 2_666 90.000 yes
F5 6_566 Nb3 . O6 2_666 90.000 yes
O5 . Nb3 . O6 2_666 90.000 yes
O5 2_666 Nb3 . O5 5_655 90.000 yes
O5 2_666 Nb3 . O5 6_566 90.000 yes
O5 5_655 Nb3 . O5 6_566 179.994 yes
O5 2_666 Nb3 . F6 . 90.000 yes
O5 5_655 Nb3 . F6 . 90.000 yes
O5 6_566 Nb3 . F6 . 90.000 yes
O5 2_666 Nb3 . F6 2_666 90.000 yes
O5 5_655 Nb3 . F6 2_666 90.000 yes
O5 6_566 Nb3 . F6 2_666 90.000 yes
F6 . Nb3 . F6 2_666 179.994 yes
O5 2_666 Nb3 . O6 . 90.000 yes
O5 5_655 Nb3 . O6 . 90.000 yes
O5 6_566 Nb3 . O6 . 90.000 yes
F6 2_666 Nb3 . O6 . 179.994 yes
O5 2_666 Nb3 . O6 2_666 90.000 yes
O5 5_655 Nb3 . O6 2_666 90.000 yes
O5 6_566 Nb3 . O6 2_666 90.000 yes
F6 . Nb3 . O6 2_666 179.994 yes
O6 . Nb3 . O6 2_666 179.994 yes
Nb2 . F1 . Nb2 10_557 83.74(14) yes
Nb1 . F2 . Nb2 . 167.32(15) yes
Nb1 . F3 . Nb2 11_654 84.4(1) yes
Nb2 . F4 . Nb2 8_566 148.66(15) yes
Nb1 5_655 F5 . Nb3 . 140.5(2) yes
Nb1 5_655 O5 . Nb3 . 140.5(2) yes

loop_
_geom_bond_atom_site_label_1
_geom_bond_site_symmetry_1
_geom_bond_atom_site_label_2
_geom_bond_site_symmetry_2
_geom_bond_distance
_geom_bond_publ_flag
I1 . Nb1 4_655 2.8215(7) yes
I1 . Nb2 1_554 2.7934(5) yes
I1 . Nb2 10_556 2.7934(5) yes
Nb1 . Nb2 4_656 2.7438(6) yes
Nb1 . Nb2 11_654 2.7438(6) yes
Nb1 . F2 . 2.064(3) yes
Nb1 . F2 10_556 2.064(3) yes
Nb1 . F3 . 2.041(3) yes
Nb1 . F3 10_556 2.041(3) yes
Nb1 . F5 6_566 2.120(4) yes
Nb1 . O5 6_566 2.120(4) yes
Nb2 . Nb2 10_557 2.7457(9) yes
Nb2 . F1 . 2.057(3) yes
Nb2 . F2 . 2.066(3) yes
Nb2 . F3 11_655 2.045(3) yes
Nb2 . F4 . 2.046(3) yes
Nb2 . F4 16_646 2.119(3) yes
Nb3 . F5 . 2.041(4) yes
Nb3 . F5 2_666 2.041(4) yes
Nb3 . F5 5_655 2.041(4) yes
Nb3 . F5 6_566 2.041(4) yes
Nb3 . O5 . 2.041(4) yes
Nb3 . O5 2_666 2.041(4) yes
Nb3 . O5 5_655 2.041(4) yes
Nb3 . O5 6_566 2.041(4) yes
Nb3 . F6 . 1.849(7) yes
Nb3 . F6 2_666 1.849(7) yes
Nb3 . O6 . 1.849(7) yes
Nb3 . O6 2_666 1.849(7) yes
